data_7213190
loop_
_publ_author_name
'Yagi, Shigeyuki'
'Hyodo, Yutaka'
'Matsumoto, Shinya'
'Takahashi, Naoki'
'Kono, Hiroshi'
'Nakazumi, Hiroyuki'

_publ_section_title
;
 Synthesis of novel unsymmetrical squarylium dyes absorbing in the
 near-infrared region&#x200A;&#x2020;
;
_journal_issue 4
_journal_name_full 'Journal of the Chemical Society, Perkin Transactions 1'
_journal_page_first 599
_journal_paper_doi 10.1039/a907335c
_journal_year 2000
_chemical_formula_moiety 'C34 H34N2O2_H2O_1/2(C6H6) '
_chemical_formula_sum 'C37 H39 N2 O3'
_chemical_formula_weight 559.73
_chemical_melting_point ?
_chemical_name_common
;

4-(N-Hexylbenz[c,d]indolinylidenemethyl)-2-

(4-julolidinyl)-3-cyclobutene-1,3-dione

;
_space_group_IT_number 2
_symmetry_cell_setting triclinic
_symmetry_Int_Tables_number 2
_symmetry_space_group_name_Hall '-P 1'
_symmetry_space_group_name_H-M 'P -1'
_atom_sites_solution_primary 'Direct method'
_atom_sites_solution_secondary 'Fourier Difference Synthesis'
_audit_creation_date 'Tue Aug 10, 1999'
_audit_creation_method 'from TEXRAY.INF file'
_cell_angle_alpha 98.72(3)
_cell_angle_beta 99.51(3)
_cell_angle_gamma 106.61(3)
_cell_formula_units_Z 2
_cell_length_a 14.427(6)
_cell_length_b 15.199(6)
_cell_length_c 7.498(3)
_cell_measurement_reflns_used 25
_cell_measurement_temperature 296
_cell_measurement_theta_max 22.09
_cell_measurement_theta_min 7.46
_cell_volume 1519.1(11)
_computing_cell_refinement 'MSC/AFC Diffractometer Control'
_computing_data_collection 'MSC/AFC Diffractometer Control'
_computing_data_reduction teXsan
_computing_molecular_graphics teXsan
_computing_publication_material teXsan
_computing_structure_refinement teXsan
_computing_structure_solution teXsan
_diffrn_ambient_temperature 296
_diffrn_measurement_device_type 'Rigaku AFC5R'
_diffrn_measurement_method 'omega-2theta scanning'
_diffrn_radiation_detector 'scintillation counter'
_diffrn_radiation_monochromator graphite
_diffrn_radiation_source 'Rigaku rotating anode'
_diffrn_radiation_type 'Mo Kalpha'
_diffrn_radiation_wavelength 0.7107
_diffrn_reflns_av_R_equivalents 0.163
_diffrn_reflns_limit_h_max 13
_diffrn_reflns_limit_h_min 0
_diffrn_reflns_limit_k_max 13
_diffrn_reflns_limit_k_min -15
_diffrn_reflns_limit_l_max 7
_diffrn_reflns_limit_l_min -7
_diffrn_reflns_number 4056
_diffrn_reflns_theta_max 25.1
_diffrn_standards_decay_% -2.9
_diffrn_standards_interval_count 150
_diffrn_standards_number 3
_exptl_absorpt_coefficient_mu 0.72
_exptl_absorpt_correction_type none
_exptl_crystal_colour gold
_exptl_crystal_density_diffrn 1.224
_exptl_crystal_density_meas ?
_exptl_crystal_description prismatic
_exptl_crystal_F_000 ?598
_exptl_crystal_size_max 0.4
_exptl_crystal_size_mid 0.13
_exptl_crystal_size_min 0.05
_refine_diff_density_max 0.39
_refine_diff_density_min -0.44
_refine_ls_extinction_method none
_refine_ls_goodness_of_fit_all 2.67
_refine_ls_hydrogen_treatment ' noref  (calculated position)'
_refine_ls_matrix_type full
_refine_ls_number_parameters 169
_refine_ls_number_reflns 1057
_refine_ls_R_factor_all 0.127
_refine_ls_R_factor_obs 0.127
_refine_ls_shift/esd_max 0.08
_refine_ls_structure_factor_coef F
_refine_ls_weighting_scheme unit
_refine_ls_wR_factor_all 0.095
_refine_ls_wR_factor_obs 0.095
_reflns_number_total 3825
_reflns_observed_criterion >2.0sigma(I)
_cod_data_source_file a907335csup1.cif
_cod_data_source_block 1
_cod_depositor_comments
;
The following automatic conversions were performed:

'_chemical_melting_point' value '-' was changed to '?' - the value is
undefined or not given.

Automatic conversion script
Id: cif_fix_values 1891 2012-01-12 08:04:46Z andrius 

The following automatic conversions were performed:

'_exptl_crystal_density_meas' value 'not measured' was changed to '?'
- the value is perceived as not measured.

Automatic conversion script
Id: cif_fix_values 3008 2015-01-20 13:52:24Z robertas 

The following automatic conversions were performed:

'_refine_ls_weighting_scheme' value ' unit weight' was changed to
'unit'.

Automatic conversion script
Id: cif_fix_values 3143 2015-03-26 13:38:13Z robertas 
;
_cod_original_cell_volume 1519(2)
_cod_original_sg_symbol_H-M P-1
_cod_original_formula_sum 'C37H39 N2O3 '
_cod_database_code 7213190

loop_
_symmetry_equiv_pos_as_xyz
x,y,z
-x,-y,-z

loop_
_atom_site_label
_atom_site_fract_x
_atom_site_fract_y
_atom_site_fract_z
_atom_site_U_iso_or_equiv
_atom_site_thermal_displace_type
_atom_site_calc_flag
_atom_site_occupancy
C(1) 0.139(2) 0.332(2) 0.709(3) 0.041(7) Uiso d 1.00
C(2) 0.054(2) 0.262(1) 0.727(3) 0.048(7) Uiso d 1.00
C(3) 0.010(2) 0.271(2) 0.873(3) 0.054(7) Uiso d 1.00
C(4) -0.075(2) 0.193(2) 0.902(3) 0.073(8) Uiso d 1.00
C(5) -0.138(2) 0.228(2) 1.011(4) 0.10(1) Uiso d 1.00
C(6) -0.079(2) 0.294(2) 1.188(3) 0.081(9) Uiso d 1.00
C(7) 0.044(2) 0.451(2) 1.305(4) 0.09(1) Uiso d 1.00
C(8) 0.116(3) 0.525(2) 1.266(4) 0.15(1) Uiso d 1.00
C(9) 0.177(2) 0.517(2) 1.151(4) 0.10(1) Uiso d 1.00
C(10) 0.136(2) 0.426(2) 0.996(3) 0.046(7) Uiso d 1.00
C(11) 0.177(2) 0.413(2) 0.848(3) 0.057(7) Uiso d 1.00
C(12) 0.051(2) 0.354(2) 1.018(3) 0.053(7) Uiso d 1.00
C(13) 0.181(1) 0.319(1) 0.558(3) 0.037(6) Uiso d 1.00
C(14) 0.158(2) 0.250(2) 0.388(3) 0.064(8) Uiso d 1.00
C(15) 0.250(1) 0.308(1) 0.333(3) 0.036(6) Uiso d 1.00
C(16) 0.269(2) 0.372(2) 0.508(3) 0.065(8) Uiso d 1.00
C(17) 0.307(1) 0.313(1) 0.207(3) 0.039(6) Uiso d 1.00
C(18) 0.301(1) 0.260(1) 0.035(3) 0.038(6) Uiso d 1.00
C(19) 0.231(1) 0.168(1) -0.071(3) 0.034(6) Uiso d 1.00
C(20) 0.146(2) 0.106(2) -0.034(3) 0.056(7) Uiso d 1.00
C(21) 0.098(2) 0.026(2) -0.181(3) 0.062(7) Uiso d 1.00
C(22) 0.126(2) 0.007(2) -0.345(3) 0.078(9) Uiso d 1.00
C(23) 0.210(2) 0.069(2) -0.387(3) 0.054(7) Uiso d 1.00
C(24) 0.255(2) 0.066(2) -0.536(3) 0.074(8) Uiso d 1.00
C(25) 0.340(2) 0.137(2) -0.541(3) 0.062(8) Uiso d 1.00
C(26) 0.387(2) 0.215(1) -0.390(3) 0.056(8) Uiso d 1.00
C(27) 0.345(2) 0.218(1) -0.242(3) 0.049(7) Uiso d 1.00
C(28) 0.260(2) 0.147(1) -0.238(3) 0.042(7) Uiso d 1.00
C(29) 0.459(2) 0.371(1) -0.027(3) 0.053(7) Uiso d 1.00
C(30) 0.548(2) 0.345(2) 0.039(3) 0.082(9) Uiso d 1.00
C(31) 0.553(2) 0.302(2) 0.201(4) 0.10(1) Uiso d 1.00
C(32) 0.645(2) 0.275(2) 0.261(4) 0.11(1) Uiso d 1.00
C(33) 0.638(2) 0.232(2) 0.425(4) 0.14(1) Uiso d 1.00
C(34) 0.719(3) 0.197(2) 0.490(4) 0.18(1) Uiso d 1.00
C(35) 0.461(3) 0.035(2) -0.131(4) 0.11(1) Uiso d 1.00
C(36) 0.409(2) 0.005(2) -0.013(5) 0.12(1) Uiso d 1.00
C(37) 0.443(3) -0.029(2) 0.141(5) 0.14(1) Uiso d 1.00
N(1) 0.003(1) 0.368(1) 1.158(3) 0.059(6) Uiso d 1.00
N(2) 0.368(1) 0.283(1) -0.075(2) 0.037(5) Uiso d 1.00
O(1) 0.088(1) 0.179(1) 0.315(2) 0.065(5) Uiso d 1.00
O(2) 0.339(1) 0.447(1) 0.582(2) 0.065(5) Uiso d 1.00
O(3) 0.461(2) 0.545(2) 0.375(3) 0.25(1) Uiso d 1.00
H(1) 0.0266 0.2070 0.6327 0.0557 Uiso calc 1.00
H(2) -0.1151 0.1598 0.7840 0.0878 Uiso calc 1.00
H(3) -0.0487 0.1529 0.9629 0.0878 Uiso calc 1.00
H(4) -0.1731 0.2593 0.9412 0.1221 Uiso calc 1.00
H(5) -0.1824 0.1759 1.0409 0.1221 Uiso calc 1.00
H(6) -0.1207 0.3226 1.2432 0.1000 Uiso calc 1.00
H(7) -0.0527 0.2607 1.2691 0.1000 Uiso calc 1.00
H(8) 0.0750 0.4335 1.4125 0.1066 Uiso calc 1.00
H(9) -0.0083 0.4722 1.3351 0.1066 Uiso calc 1.00
H(10) 0.0779 0.5606 1.2121 0.1721 Uiso calc 1.00
H(11) 0.1563 0.5593 1.3796 0.1721 Uiso calc 1.00
H(12) 0.1903 0.5691 1.0954 0.1255 Uiso calc 1.00
H(13) 0.2374 0.5151 1.2240 0.1255 Uiso calc 1.00
H(14) 0.2332 0.4622 0.8395 0.0666 Uiso calc 1.00
H(15) 0.3657 0.3660 0.2441 0.0460 Uiso calc 1.00
H(16) 0.1235 0.1156 0.0759 0.0655 Uiso calc 1.00
H(17) 0.0406 -0.0183 -0.1636 0.0729 Uiso calc 1.00
H(18) 0.0872 -0.0488 -0.4328 0.0932 Uiso calc 1.00
H(19) 0.2271 0.0137 -0.6382 0.0888 Uiso calc 1.00
H(20) 0.3674 0.1331 -0.6467 0.0749 Uiso calc 1.00
H(21) 0.4451 0.2629 -0.3933 0.0678 Uiso calc 1.00
H(22) 0.4508 0.4155 0.0676 0.0622 Uiso calc 1.00
H(23) 0.4654 0.3964 -0.1334 0.0622 Uiso calc 1.00
H(24) 0.5544 0.3023 -0.0600 0.0966 Uiso calc 1.00
H(25) 0.6027 0.4011 0.0680 0.0966 Uiso calc 1.00
H(26) 0.5487 0.3452 0.3023 0.1219 Uiso calc 1.00
H(27) 0.4981 0.2465 0.1747 0.1219 Uiso calc 1.00
H(28) 0.6517 0.2317 0.1634 0.1326 Uiso calc 1.00
H(29) 0.7019 0.3300 0.2927 0.1326 Uiso calc 1.00
H(30) 0.6358 0.2775 0.5262 0.1634 Uiso calc 1.00
H(31) 0.5777 0.1805 0.3970 0.1634 Uiso calc 1.00
H(32) 0.7087 0.1707 0.5942 0.2135 Uiso calc 1.00
H(33) 0.7210 0.1491 0.3921 0.2135 Uiso calc 1.00
H(34) 0.7797 0.2465 0.5192 0.2135 Uiso calc 1.00
H(35) 0.4331 0.0646 -0.2321 0.1259 Uiso calc 1.00
H(36) 0.3450 0.0096 -0.0384 0.1428 Uiso calc 1.00
H(37) 0.3990 -0.0458 0.2312 0.1585 Uiso calc 1.00
H(38) 0.5170 0.6026 0.4372 0.2533 Uiso calc 1.00
H(39) 0.4021 0.5645 0.3984 0.2533 Uiso calc 1.00

loop_
_geom_angle_atom_site_label_1
_geom_angle_atom_site_label_2
_geom_angle_atom_site_label_3
_geom_angle
_geom_angle_site_symmetry_1
_geom_angle_site_symmetry_2
_geom_angle_site_symmetry_3
_geom_angle_publ_flag
C(2) C(1) C(11) 117(2) 1_555 1_555 1_555 yes
C(2) C(1) C(13) 121(2) 1_555 1_555 1_555 yes
C(11) C(1) C(13) 122(2) 1_555 1_555 1_555 yes
C(1) C(2) C(3) 123(2) 1_555 1_555 1_555 yes
C(2) C(3) C(4) 123(2) 1_555 1_555 1_555 yes
C(2) C(3) C(12) 119(2) 1_555 1_555 1_555 yes
C(3) C(4) C(5) 113(2) 1_555 1_555 1_555 yes
C(4) C(5) C(6) 112(2) 1_555 1_555 1_555 yes
C(5) C(6) N(1) 111(2) 1_555 1_555 1_555 yes
C(8) C(7) N(1) 115(2) 1_555 1_555 1_555 yes
C(7) C(8) C(9) 126(3) 1_555 1_555 1_555 yes
C(8) C(9) C(10) 114(2) 1_555 1_555 1_555 yes
C(9) C(10) C(11) 123(2) 1_555 1_555 1_555 yes
C(9) C(10) C(12) 116(2) 1_555 1_555 1_555 yes
C(11) C(10) C(12) 121(2) 1_555 1_555 1_555 yes
C(1) C(11) C(10) 123(2) 1_555 1_555 1_555 yes
C(3) C(12) N(1) 120(2) 1_555 1_555 1_555 yes
C(10) C(12) N(1) 122(2) 1_555 1_555 1_555 yes
C(1) C(13) C(14) 137(2) 1_555 1_555 1_555 yes
C(1) C(13) C(16) 133(2) 1_555 1_555 1_555 yes
C(13) C(14) C(15) 90(2) 1_555 1_555 1_555 yes
C(13) C(14) O(1) 133(2) 1_555 1_555 1_555 yes
C(14) C(15) C(16) 87(2) 1_555 1_555 1_555 yes
C(14) C(15) C(17) 146(2) 1_555 1_555 1_555 yes
C(16) C(15) C(17) 127(2) 1_555 1_555 1_555 yes
C(13) C(16) C(15) 93(2) 1_555 1_555 1_555 yes
C(13) C(16) O(2) 136(2) 1_555 1_555 1_555 yes
C(15) C(17) C(18) 135(2) 1_555 1_555 1_555 yes
C(17) C(18) C(19) 133(2) 1_555 1_555 1_555 yes
C(17) C(18) N(2) 125(2) 1_555 1_555 1_555 yes
C(18) C(19) C(20) 132(2) 1_555 1_555 1_555 yes
C(18) C(19) C(28) 108(2) 1_555 1_555 1_555 yes
C(20) C(21) C(22) 127(2) 1_555 1_555 1_555 yes
C(21) C(22) C(23) 122(2) 1_555 1_555 1_555 yes
C(22) C(23) C(24) 133(2) 1_555 1_555 1_555 yes
C(22) C(23) C(28) 112(2) 1_555 1_555 1_555 yes
C(23) C(24) C(25) 121(2) 1_555 1_555 1_555 yes
C(24) C(25) C(26) 122(2) 1_555 1_555 1_555 yes
C(25) C(26) C(27) 117(2) 1_555 1_555 1_555 yes
C(26) C(27) C(28) 121(2) 1_555 1_555 1_555 yes
C(19) C(28) C(23) 127(2) 1_555 1_555 1_555 yes
C(19) C(28) C(27) 109(2) 1_555 1_555 1_555 yes
C(23) C(28) C(27) 123(2) 1_555 1_555 1_555 yes
C(30) C(29) N(2) 109(2) 1_555 1_555 1_555 yes
C(29) C(30) C(31) 119(2) 1_555 1_555 1_555 yes
C(30) C(31) C(32) 117(2) 1_555 1_555 1_555 yes
C(31) C(32) C(33) 110(2) 1_555 1_555 1_555 yes
C(32) C(33) C(34) 116(2) 1_555 1_555 1_555 yes
C(35) C(36) C(37) 125(3) 1_555 1_555 1_555 yes
C(6) N(1) C(7) 116(2) 1_555 1_555 1_555 yes
C(6) N(1) C(12) 123(2) 1_555 1_555 1_555 yes
C(7) N(1) C(12) 120(2) 1_555 1_555 1_555 yes
C(18) N(2) C(27) 114(2) 1_555 1_555 1_555 yes
C(27) N(2) C(29) 121(2) 1_555 1_555 1_555 yes

loop_
_geom_bond_atom_site_label_1
_geom_bond_atom_site_label_2
_geom_bond_distance
_geom_bond_site_symmetry_1
_geom_bond_site_symmetry_2
_geom_bond_publ_flag
C(1) C(2) 1.41(2) 1_555 1_555 yes
C(1) C(11) 1.40(2) 1_555 1_555 yes
C(1) C(13) 1.38(2) 1_555 1_555 yes
C(2) C(3) 1.37(2) 1_555 1_555 yes
C(3) C(4) 1.51(2) 1_555 1_555 yes
C(3) C(12) 1.44(2) 1_555 1_555 yes
C(4) C(5) 1.47(2) 1_555 1_555 yes
C(5) C(6) 1.49(2) 1_555 1_555 yes
C(6) N(1) 1.46(2) 1_555 1_555 yes
C(7) C(8) 1.40(3) 1_555 1_555 yes
C(7) N(1) 1.46(2) 1_555 1_555 yes
C(8) C(9) 1.34(3) 1_555 1_555 yes
C(9) C(10) 1.56(3) 1_555 1_555 yes
C(10) C(11) 1.35(2) 1_555 1_555 yes
C(10) C(12) 1.45(2) 1_555 1_555 yes
C(12) N(1) 1.37(2) 1_555 1_555 yes
C(13) C(14) 1.45(2) 1_555 1_555 yes
C(13) C(16) 1.44(2) 1_555 1_555 yes
C(14) C(15) 1.52(2) 1_555 1_555 yes
C(14) O(1) 1.23(2) 1_555 1_555 yes
C(15) C(16) 1.45(2) 1_555 1_555 yes
C(15) C(17) 1.35(2) 1_555 1_555 yes
C(16) O(2) 1.26(2) 1_555 1_555 yes
C(17) C(18) 1.38(2) 1_555 1_555 yes
C(18) C(19) 1.48(2) 1_555 1_555 yes
C(18) N(2) 1.39(2) 1_555 1_555 yes
C(19) C(20) 1.41(2) 1_555 1_555 yes
C(19) C(28) 1.40(2) 1_555 1_555 yes
C(20) ?C(21) 1.42(2) 1_555 1_555 yes
C(21) C(22) 1.37(2) 1_555 1_555 yes
C(22) ?C(23) 1.42(2) 1_555 1_555 yes
C(23) ?C(24) 1.39(2) 1_555 1_555 yes
C(23) ?C(28) 1.42(2) 1_555 1_555 yes
C(24) ?C(25) 1.39(2) 1_555 1_555 yes
C(25) ?C(26) 1.42(2) 1_555 1_555 yes
C(26) C(27) 1.34(2) 1_555 1_555 yes
C(27) C(28) 1.40(2) 1_555 1_555 yes
C(27) ?N(2) 1.40(2) 1_555 1_555 yes
C(29) ?C(30) 1.48(3) 1_555 1_555 yes
C(29) N(2) 1.52(2) 1_555 1_555 yes
C(30) ?C(31) 1.47(3) 1_555 1_555 yes
C(31) ?C(32) 1.51(3) 1_555 1_555 yes
C(32) ?C(33) 1.49(3) 1_555 1_555 yes
C(33) C(34) 1.46(4) 1_555 1_555 yes
C(35) ?C(36) 1.31(3) 1_555 1_555 yes
C(36) ?C(37) 1.41(4) 1_555 1_555 yes
C(35) ?C(37) 1.43(3) 1_555 2_655 yes
